data_2200648
loop_
_publ_author_name
'Chattopadhyay, Sunil K.'
'Sharon, Ashoke'
'Yadav, Umesh'
'Srivastava, Sachin'
'Mehta, Vijay K.'
'Maulik, Prakas R.'

_publ_section_title
;
 A taxane diterpenoid from the needles of <i>Taxus wallichiana</i>
;
_journal_issue 12
_journal_name_full 'Acta Crystallographica Section E'
_journal_page_first o1158
_journal_page_last o1160
_journal_paper_doi 10.1107/S1600536801018773
_journal_volume 57
_journal_year 2001
_chemical_formula_iupac 'C28 H40 O12'
_chemical_formula_moiety 'C28 H40 O12'
_chemical_formula_sum 'C28 H40 O12'
_chemical_formula_weight 568.60
_chemical_melting_point 221.0(10)
_chemical_name_common 'Rearranged taxoid'
_chemical_name_systematic ' 10,13-Deacetyl abeo-baccatin IV'
_space_group_IT_number 1
_symmetry_cell_setting triclinic
_symmetry_space_group_name_Hall 'P 1'
_symmetry_space_group_name_H-M 'P 1'
_cell_angle_alpha 110.100(10)
_cell_angle_beta 92.420(10)
_cell_angle_gamma 110.390(10)
_cell_formula_units_Z 1
_cell_length_a 8.9570(10)
_cell_length_b 9.6670(10)
_cell_length_c 9.8270(10)
_cell_measurement_reflns_used 26
_cell_measurement_temperature 293(2)
_cell_measurement_theta_max 9.2
_cell_measurement_theta_min 4.95
_cell_volume 736.21(16)
_computing_cell_refinement XSCANS
_computing_data_collection 'XSCANS (Siemens, 1996)'
_computing_data_reduction XSCANS
_computing_molecular_graphics SHELXTL-NT
_computing_publication_material SHELXTL-NT
_computing_structure_refinement SHELXTL-NT
_computing_structure_solution 'SHELXTL-NT (Bruker, 1997)'
_diffrn_ambient_temperature 293(2)
_diffrn_measured_fraction_theta_full .975
_diffrn_measured_fraction_theta_max .975
_diffrn_measurement_device_type 'Bruker P4'
_diffrn_measurement_method \q-\2q
_diffrn_radiation_monochromator graphite
_diffrn_radiation_source 'fine-focus sealed tube'
_diffrn_radiation_type MoK\a
_diffrn_radiation_wavelength .71073
_diffrn_reflns_av_R_equivalents .000
_diffrn_reflns_av_sigmaI/netI .0218
_diffrn_reflns_limit_h_max 1
_diffrn_reflns_limit_h_min -10
_diffrn_reflns_limit_k_max 10
_diffrn_reflns_limit_k_min -10
_diffrn_reflns_limit_l_max 11
_diffrn_reflns_limit_l_min -11
_diffrn_reflns_number 3060
_diffrn_reflns_theta_full 25.00
_diffrn_reflns_theta_max 25.00
_diffrn_reflns_theta_min 2.25
_diffrn_standards_decay_% none
_diffrn_standards_interval_count 97
_diffrn_standards_interval_time 60
_diffrn_standards_number 3
_exptl_absorpt_coefficient_mu .10
_exptl_absorpt_correction_type none
_exptl_crystal_colour Colourless
_exptl_crystal_density_diffrn 1.282
_exptl_crystal_density_method 'not measured'
_exptl_crystal_description Block
_exptl_crystal_F_000 304
_exptl_crystal_size_max .475
_exptl_crystal_size_mid .350
_exptl_crystal_size_min .325
_refine_diff_density_max .18
_refine_diff_density_min -.18
_refine_ls_extinction_method none
_refine_ls_goodness_of_fit_ref 1.04
_refine_ls_hydrogen_treatment constr
_refine_ls_matrix_type full
_refine_ls_number_parameters 372
_refine_ls_number_reflns 3060
_refine_ls_number_restraints 3
_refine_ls_restrained_S_all 1.03
_refine_ls_R_factor_all .039
_refine_ls_R_factor_gt .038
_refine_ls_shift/su_max .002
_refine_ls_shift/su_mean <0.001
_refine_ls_structure_factor_coef Fsqd
_refine_ls_weighting_details 'calc w = 1/[\s^2^(Fo^2^)+(0.0759P)^2^+0.0885P] where P = (Fo^2^+2Fc^2^)/3'
_refine_ls_weighting_scheme calc
_refine_ls_wR_factor_ref .105
_reflns_number_gt 2941
_reflns_number_total 3060
_reflns_threshold_expression I>2\s(I)
_cod_data_source_file ci6071.cif
_cod_data_source_block I
_cod_depositor_comments
;
The following automatic conversions were performed:
'_symmetry_cell_setting' value 'Triclinic' changed to 'triclinic'
according to '/home/saulius/struct/CIF-dictionaries/cif_core.dic'
dictionary named 'cif_core.dic' version 2.4.1 from 2010-06-29.

Automatic conversion script
Id: cif_fix_enum 1527 2010-12-29 10:47:43Z saulius 

The following automatic conversions were performed:

'_chemical_melting_point' value '220-222' was changed to '221.0(10)'
- the average value was taken and precision was estimated.

Automatic conversion script
Id: cif_fix_values 1646 2011-03-28 12:23:43Z adriana 

The following automatic conversions were performed:

'_chemical_melting_point' value '220-222' was changed to '221.0(10)'
- the average value was taken and precision was
estimated.

'_symmetry_cell_setting' value 'Triclinic' changed to
'triclinic' according to
/home/saulius/struct/CIF-dictionaries/cif_core.dic dictionary named
'cif_core.dic' version 2.4.1 from
2010-06-29.

'_exptl_absorpt_correction_type' value 'None' changed to
'none' according to
/home/saulius/struct/CIF-dictionaries/cif_core.dic dictionary named
'cif_core.dic' version 2.4.1 from 2010-06-29.

Automatic conversion script
Id: cif_fix_values 1715 2011-07-08 13:25:40Z adriana 
;
_cod_original_cell_volume 736.20(10)
_cod_database_code 2200648
_cod_database_fobs_code 2200648

loop_
_symmetry_equiv_pos_as_xyz
'x, y, z'

loop_
_atom_site_label
_atom_site_fract_x
_atom_site_fract_y
_atom_site_fract_z
_atom_site_U_iso_or_equiv
_atom_site_adp_type
_atom_site_calc_flag
_atom_site_refinement_flags
_atom_site_occupancy
_atom_site_disorder_assembly
_atom_site_disorder_group
_atom_site_type_symbol
C1 .4706(3) .3094(3) .9555(2) .0310(5) Uani d . 1 . . C
C2 .4771(3) .3588(3) .8189(3) .0314(5) Uani d . 1 . . C
H2 .5046 .2836 .7385 .038 Uiso calc R 1 . . H
C3 .3117(3) .3586(3) .7666(2) .0297(5) Uani d . 1 . . C
H3 .2543 .3579 .8492 .036 Uiso calc R 1 . . H
C4 .3161(3) .5095(3) .7420(3) .0346(5) Uani d . 1 . . C
C5 .1676(4) .4928(4) .6424(3) .0425(6) Uani d . 1 . . C
H5 .1344 .5825 .6863 .051 Uiso calc R 1 . . H
C6 .0222(4) .3352(4) .5814(3) .0474(7) Uani d . 1 . . C
H6A .0045 .2966 .4747 .057 Uiso calc R 1 . . H
H6B -.0725 .3549 .6122 .057 Uiso calc R 1 . . H
C7 .0343(3) .2029(3) .6274(3) .0353(5) Uani d . 1 . . C
H7A .0037 .2184 .7245 .042 Uiso calc R 1 . . H
C8 .2042(3) .1978(3) .6355(2) .0308(5) Uani d . 1 . . C
C9 .2163(3) .0576(3) .6727(2) .0314(5) Uani d . 1 . . C
H9 .3234 .0560 .6588 .038 Uiso calc R 1 . . H
C10 .1920(3) .0506(3) .8235(3) .0324(5) Uani d . 1 . . C
H10 .0790 .0353 .8309 .039 Uiso calc R 1 . . H
C11 .2976(3) .2005(3) .9530(3) .0302(5) Uani d . 1 . . C
C12 .2484(3) .2517(3) 1.0806(3) .0370(6) Uani d . 1 . . C
C13 .3747(4) .4037(3) 1.1901(3) .0408(6) Uani d . 1 . . C
H13 .4229 .3840 1.2695 .049 Uiso calc R 1 . . H
C14 .4990(3) .4557(3) 1.0993(3) .0388(6) Uani d . 1 . . C
H14A .6075 .4941 1.1542 .047 Uiso calc R 1 . . H
H14B .4874 .5415 1.0758 .047 Uiso calc R 1 . . H
C15 .5949(3) .2308(3) .9648(3) .0378(6) Uani d . 1 . . C
C16 .6018(4) .1958(5) 1.1049(4) .0564(8) Uani d . 1 . . C
H17A .4947 .1329 1.1117 .085 Uiso calc R 1 . . H
H17B .6445 .2945 1.1894 .085 Uiso calc R 1 . . H
H17C .6706 .1379 1.1013 .085 Uiso calc R 1 . . H
C17 .7670(4) .3294(4) .9549(4) .0480(7) Uani d . 1 . . C
H16A .8386 .2794 .9695 .072 Uiso calc R 1 . . H
H16B .8030 .4351 1.0296 .072 Uiso calc R 1 . . H
H16C .7674 .3356 .8595 .072 Uiso calc R 1 . . H
C18 .7127(4) .5467(4) .7772(4) .0498(7) Uani d . 1 . . C
C19 .8344(5) .7153(5) .8483(6) .0786(12) Uani d . 1 . . C
H21A .8952 .7286 .9379 .118 Uiso calc R 1 . . H
H21B .7792 .7873 .8701 .118 Uiso calc R 1 . . H
H21C .9067 .7378 .7823 .118 Uiso calc R 1 . . H
C20 .2437(4) .6463(3) .9656(3) .0438(7) Uani d . 1 . . C
C21 .3030(6) .7896(4) 1.1061(4) .0648(10) Uani d . 1 . . C
H25A .2340 .8477 1.1133 .097 Uiso calc R 1 . . H
H25B .4117 .8570 1.1076 .097 Uiso calc R 1 . . H
H25C .3017 .7566 1.1878 .097 Uiso calc R 1 . . H
C22 .4138(4) .5648(4) .6339(3) .0484(7) Uani d . 1 . . C
H20A .4775 .6788 .6725 .058 Uiso calc R 1 . . H
H20B .4806 .5054 .5950 .058 Uiso calc R 1 . . H
C23 -.2092(4) -.0311(4) .5655(4) .0528(8) Uani d . 1 . . C
C24 -.3291(5) -.1710(5) .4396(5) .0833(13) Uani d . 1 . . C
H27A -.3177 -.2671 .4365 .125 Uiso calc R 1 . . H
H27B -.3098 -.1571 .3489 .125 Uiso calc R 1 . . H
H27C -.4369 -.1784 .4526 .125 Uiso calc R 1 . . H
C25 .2628(4) .1797(3) .4871(3) .0409(6) Uani d . 1 . . C
H19A .1968 .0764 .4141 .061 Uiso calc R 1 . . H
H19B .3737 .1901 .4989 .061 Uiso calc R 1 . . H
H19C .2545 .2612 .4563 .061 Uiso calc R 1 . . H
C26 .1500(4) -.1991(3) .4818(3) .0441(6) Uani d . 1 . . C
C27 .0095(5) -.3495(4) .3884(5) .0721(11) Uani d . 1 . . C
H29A .0490 -.4239 .3246 .108 Uiso calc R 1 . . H
H29B -.0587 -.3251 .3301 .108 Uiso calc R 1 . . H
H29C -.0517 -.3957 .4508 .108 Uiso calc R 1 . . H
C28 .0882(4) .1745(4) 1.1199(3) .0512(7) Uani d . 1 . . C
H18A .0075 .1115 1.0317 .077 Uiso calc R 1 . . H
H18B .0567 .2557 1.1839 .077 Uiso calc R 1 . . H
H18C .0981 .1070 1.1691 .077 Uiso calc R 1 . . H
O1 .5347(2) .0795(2) .8403(2) .0478(5) Uani d . 1 . . O
H1 .6113 .0580 .8108 .072 Uiso calc R 1 . . H
O2 .6036(2) .5175(2) .8644(2) .0393(4) Uani d . 1 . . O
O3 .3609(2) .6414(2) .88414(19) .0397(4) Uani d . 1 . . O
O4 .2670(3) .5169(3) .5315(2) .0563(6) Uani d . 1 . . O
O5 -.0883(2) .0576(2) .5191(2) .0446(5) Uani d . 1 . . O
O6 .0971(2) -.0913(2) .56713(19) .0388(4) Uani d . 1 . . O
O7 .2133(2) -.0868(2) .8286(2) .0423(4) Uani d . 1 . . O
H7 .3094 -.0727 .8328 .064 Uiso calc R 1 . . H
O8 .3114(3) .5236(3) 1.2485(2) .0570(6) Uani d . 1 . . O
H8 .3216 .5507 1.3383 .086 Uiso calc R 1 . . H
O9 .7123(3) .4513(3) .6615(3) .0636(6) Uani d . 1 . . O
O10 .1081(3) .5448(3) .9266(2) .0549(5) Uani d . 1 . . O
O11 -.2191(3) -.0044(3) .6934(3) .0669(7) Uani d . 1 . . O
O12 .2885(3) -.1777(3) .4786(3) .0661(7) Uani d . 1 . . O

loop_
_atom_site_aniso_label
_atom_site_aniso_U_11
_atom_site_aniso_U_22
_atom_site_aniso_U_33
_atom_site_aniso_U_12
_atom_site_aniso_U_13
_atom_site_aniso_U_23
C1 .0275(12) .0278(11) .0302(11) .0050(10) .0032(9) .0084(9)
C2 .0269(12) .0279(11) .0342(11) .0049(10) .0087(10) .0112(9)
C3 .0268(12) .0310(11) .0320(11) .0096(10) .0111(9) .0139(9)
C4 .0364(14) .0348(12) .0337(12) .0139(11) .0108(10) .0135(10)
C5 .0482(16) .0504(16) .0413(13) .0267(14) .0149(12) .0234(12)
C6 .0449(17) .0545(17) .0460(14) .0266(14) .0042(13) .0160(12)
C7 .0304(13) .0388(13) .0322(11) .0131(11) .0043(10) .0087(10)
C8 .0323(12) .0318(11) .0270(11) .0126(10) .0070(9) .0093(9)
C9 .0277(12) .0305(12) .0313(11) .0110(10) .0063(9) .0065(9)
C10 .0270(12) .0280(11) .0374(12) .0061(10) .0059(10) .0115(10)
C11 .0285(12) .0311(11) .0312(11) .0102(10) .0056(9) .0135(9)
C12 .0382(14) .0431(13) .0316(11) .0138(12) .0100(10) .0181(10)
C13 .0441(15) .0451(14) .0295(11) .0155(12) .0074(11) .0117(10)
C14 .0390(14) .0336(13) .0313(11) .0057(11) .0027(10) .0069(10)
C15 .0306(13) .0362(13) .0430(13) .0096(11) .0034(11) .0147(11)
C16 .0472(18) .0664(19) .068(2) .0236(16) .0082(15) .0383(17)
C17 .0299(14) .0473(15) .0664(18) .0137(13) .0064(13) .0230(13)
C18 .0342(15) .0528(17) .074(2) .0162(13) .0234(14) .0369(16)
C19 .045(2) .058(2) .123(4) -.0017(18) .023(2) .046(2)
C20 .0575(19) .0406(15) .0431(14) .0256(15) .0185(13) .0195(12)
C21 .094(3) .0456(17) .0492(16) .0267(19) .0216(18) .0106(14)
C22 .0514(18) .0545(17) .0515(16) .0220(14) .0226(14) .0314(14)
C23 .0294(15) .0505(16) .0639(19) .0132(13) .0067(13) .0076(14)
C24 .045(2) .073(3) .087(3) .0021(19) .000(2) .002(2)
C25 .0479(16) .0447(14) .0332(12) .0209(13) .0140(11) .0147(10)
C26 .0456(17) .0372(14) .0415(13) .0193(13) .0024(12) .0031(11)
C27 .065(2) .0461(18) .074(2) .0228(18) -.0151(19) -.0102(16)
C28 .0448(17) .0653(18) .0387(14) .0137(15) .0174(13) .0208(13)
O1 .0356(10) .0360(9) .0642(12) .0142(8) .0079(9) .0101(9)
O2 .0290(9) .0319(9) .0487(10) .0041(8) .0114(8) .0130(8)
O3 .0436(11) .0311(9) .0408(9) .0103(8) .0125(8) .0131(7)
O4 .0678(15) .0748(15) .0481(11) .0361(13) .0226(11) .0389(11)
O5 .0342(10) .0504(11) .0388(9) .0145(9) .0006(8) .0075(8)
O6 .0333(10) .0331(9) .0370(9) .0105(8) .0014(7) .0013(7)
O7 .0406(11) .0316(9) .0513(10) .0083(8) .0087(9) .0176(8)
O8 .0788(17) .0517(12) .0379(10) .0291(12) .0224(11) .0088(9)
O9 .0560(15) .0799(16) .0739(15) .0319(13) .0401(13) .0426(14)
O10 .0516(13) .0525(12) .0569(12) .0177(11) .0255(10) .0174(9)
O11 .0517(15) .0652(14) .0678(16) .0129(12) .0255(12) .0150(12)
O12 .0553(15) .0553(13) .0693(14) .0285(12) .0101(12) -.0047(11)

loop_
_atom_type_symbol
_atom_type_description
_atom_type_scat_dispersion_real
_atom_type_scat_dispersion_imag
_atom_type_scat_source
C C .0033 .0016 'International Tables Vol C Tables 4.2.6.8 and 6.1.1.4'
H H .0000 .0000 'International Tables Vol C Tables 4.2.6.8 and 6.1.1.4'
O O .0106 .0060 'International Tables Vol C Tables 4.2.6.8 and 6.1.1.4'

loop_
_geom_angle_atom_site_label_1
_geom_angle_atom_site_label_2
_geom_angle_atom_site_label_3
_geom_angle
C11 C1 C14 100.8(2)
C11 C1 C15 111.87(19)
C14 C1 C15 111.4(2)
C11 C1 C2 110.70(19)
C14 C1 C2 110.34(19)
C15 C1 C2 111.3(2)
O2 C2 C3 110.7(2)
O2 C2 C1 107.27(18)
C3 C2 C1 110.50(19)
O2 C2 H2 109.4
C3 C2 H2 109.4
C1 C2 H2 109.4
C4 C3 C2 116.3(2)
C4 C3 C8 113.58(19)
C2 C3 C8 112.0(2)
C4 C3 H3 104.5
C2 C3 H3 104.5
C8 C3 H3 104.5
O3 C4 C22 109.5(2)
O3 C4 C5 113.4(2)
C22 C4 C5 85.5(2)
O3 C4 C3 108.81(19)
C22 C4 C3 120.8(2)
C5 C4 C3 117.2(2)
O4 C5 C6 112.3(2)
O4 C5 C4 89.9(2)
C6 C5 C4 119.5(2)
O4 C5 H5 111.1
C6 C5 H5 111.1
C4 C5 H5 111.1
C5 C6 C7 115.9(2)
C5 C6 H6A 108.3
C7 C6 H6A 108.3
C5 C6 H6B 108.3
C7 C6 H6B 108.3
H6A C6 H6B 107.4
O5 C7 C6 104.0(2)
O5 C7 C8 112.9(2)
C6 C7 C8 114.0(2)
O5 C7 H7A 108.6
C6 C7 H7A 108.6
C8 C7 H7A 108.6
C7 C8 C25 111.4(2)
C7 C8 C9 114.7(2)
C25 C8 C9 105.5(2)
C7 C8 C3 103.80(19)
C25 C8 C3 113.9(2)
C9 C8 C3 107.85(18)
O6 C9 C10 105.07(19)
O6 C9 C8 108.81(19)
C10 C9 C8 120.46(19)
O6 C9 H9 107.3
C10 C9 H9 107.3
C8 C9 H9 107.3
O7 C10 C11 111.6(2)
O7 C10 C9 108.61(19)
C11 C10 C9 114.52(19)
O7 C10 H10 107.2
C11 C10 H10 107.2
C9 C10 H10 107.2
C12 C11 C10 122.6(2)
C12 C11 C1 112.2(2)
C10 C11 C1 125.2(2)
C11 C12 C13 112.1(2)
C11 C12 C28 127.4(3)
C13 C12 C28 120.6(2)
O8 C13 C12 111.8(3)
O8 C13 C14 109.1(2)
C12 C13 C14 103.4(2)
O8 C13 H13 110.8
C12 C13 H13 110.8
C14 C13 H13 110.8
C13 C14 C1 108.1(2)
C13 C14 H14A 110.1
C1 C14 H14A 110.1
C13 C14 H14B 110.1
C1 C14 H14B 110.1
H14A C14 H14B 108.4
O1 C15 C16 107.6(2)
O1 C15 C17 108.7(2)
C16 C15 C17 108.7(2)
O1 C15 C1 105.6(2)
C16 C15 C1 112.2(2)
C17 C15 C1 113.7(2)
C15 C16 H17A 109.5
C15 C16 H17B 109.5
H17A C16 H17B 109.5
C15 C16 H17C 109.5
H17A C16 H17C 109.5
H17B C16 H17C 109.5
C15 C17 H16A 109.5
C15 C17 H16B 109.5
H16A C17 H16B 109.5
C15 C17 H16C 109.5
H16A C17 H16C 109.5
H16B C17 H16C 109.5
O9 C18 O2 124.6(3)
O9 C18 C19 125.5(3)
O2 C18 C19 109.9(3)
C18 C19 H21A 109.5
C18 C19 H21B 109.5
H21A C19 H21B 109.5
C18 C19 H21C 109.5
H21A C19 H21C 109.5
H21B C19 H21C 109.5
O10 C20 O3 122.8(2)
O10 C20 C21 125.3(3)
O3 C20 C21 111.9(3)
C20 C21 H25A 109.5
C20 C21 H25B 109.5
H25A C21 H25B 109.5
C20 C21 H25C 109.5
H25A C21 H25C 109.5
H25B C21 H25C 109.5
O4 C22 C4 91.3(2)
O4 C22 H20A 113.4
C4 C22 H20A 113.4
O4 C22 H20B 113.4
C4 C22 H20B 113.4
H20A C22 H20B 110.7
O11 C23 O5 124.3(3)
O11 C23 C24 123.9(3)
O5 C23 C24 111.7(3)
C23 C24 H27A 109.5
C23 C24 H27B 109.5
H27A C24 H27B 109.5
C23 C24 H27C 109.5
H27A C24 H27C 109.5
H27B C24 H27C 109.5
C8 C25 H19A 109.5
C8 C25 H19B 109.5
H19A C25 H19B 109.5
C8 C25 H19C 109.5
H19A C25 H19C 109.5
H19B C25 H19C 109.5
O12 C26 O6 124.8(3)
O12 C26 C27 124.8(3)
O6 C26 C27 110.4(3)
C26 C27 H29A 109.5
C26 C27 H29B 109.5
H29A C27 H29B 109.5
C26 C27 H29C 109.5
H29A C27 H29C 109.5
H29B C27 H29C 109.5
C12 C28 H18A 109.5
C12 C28 H18B 109.5
H18A C28 H18B 109.5
C12 C28 H18C 109.5
H18A C28 H18C 109.5
H18B C28 H18C 109.5
C15 O1 H1 109.5
C18 O2 C2 119.2(2)
C20 O3 C4 117.0(2)
C22 O4 C5 91.30(19)
C23 O5 C7 118.7(2)
C26 O6 C9 118.1(2)
C10 O7 H7 109.5
C13 O8 H8 109.5

loop_
_geom_bond_atom_site_label_1
_geom_bond_atom_site_label_2
_geom_bond_site_symmetry_2
_geom_bond_distance
_geom_bond_publ_flag
C1 C11 . 1.534(3) ?
C1 C14 . 1.551(3) ?
C1 C15 . 1.567(4) ?
C1 C2 . 1.569(3) ?
C2 O2 . 1.453(3) ?
C2 C3 . 1.547(3) ?
C2 H2 . .98 ?
C3 C4 . 1.546(3) ?
C3 C8 . 1.574(3) ?
C3 H3 . .98 ?
C4 O3 . 1.453(3) ?
C4 C22 . 1.524(4) ?
C4 C5 . 1.544(4) ?
C5 O4 . 1.464(3) ?
C5 C6 . 1.517(4) ?
C5 H5 . .98 ?
C6 C7 . 1.531(4) ?
C6 H6A . .97 ?
C6 H6B . .97 ?
C7 O5 . 1.452(3) ?
C7 C8 . 1.539(4) ?
C7 H7A . .98 ?
C8 C25 . 1.544(3) ?
C8 C9 . 1.556(3) ?
C9 O6 . 1.448(3) ?
C9 C10 . 1.527(3) ?
C9 H9 . .98 ?
C10 O7 . 1.424(3) ?
C10 C11 . 1.513(3) ?
C10 H10 . .98 ?
C11 C12 . 1.335(4) ?
C12 C13 . 1.500(4) ?
C12 C28 . 1.505(4) ?
C13 O8 . 1.422(4) ?
C13 C14 . 1.514(4) ?
C13 H13 . .98 ?
C14 H14A . .97 ?
C14 H14B . .97 ?
C15 O1 . 1.447(3) ?
C15 C16 . 1.530(4) ?
C15 C17 . 1.532(4) ?
C16 H17A . .96 ?
C16 H17B . .96 ?
C16 H17C . .96 ?
C17 H16A . .96 ?
C17 H16B . .96 ?
C17 H16C . .96 ?
C18 O9 . 1.192(4) ?
C18 O2 . 1.347(4) ?
C18 C19 . 1.499(5) ?
C19 H21A . .96 ?
C19 H21B . .96 ?
C19 H21C . .96 ?
C20 O10 . 1.207(4) ?
C20 O3 . 1.351(4) ?
C20 C21 . 1.489(4) ?
C21 H25A . .96 ?
C21 H25B . .96 ?
C21 H25C . .96 ?
C22 O4 . 1.449(4) ?
C22 H20A . .97 ?
C22 H20B . .97 ?
C23 O11 . 1.207(4) ?
C23 O5 . 1.333(4) ?
C23 C24 . 1.496(5) ?
C24 H27A . .96 ?
C24 H27B . .96 ?
C24 H27C . .96 ?
C25 H19A . .96 ?
C25 H19B . .96 ?
C25 H19C . .96 ?
C26 O12 . 1.188(4) ?
C26 O6 . 1.338(3) ?
C26 C27 . 1.500(4) ?
C27 H29A . .96 ?
C27 H29B . .96 ?
C27 H29C . .96 ?
C28 H18A . .96 ?
C28 H18B . .96 ?
C28 H18C . .96 ?
O1 H1 . .82 ?
O7 H7 . .82 ?
O8 H8 . .82 ?

loop_
_geom_hbond_atom_site_label_D
_geom_hbond_atom_site_label_H
_geom_hbond_atom_site_label_A
_geom_hbond_site_symmetry_A
_geom_hbond_distance_DH
_geom_hbond_distance_HA
_geom_hbond_distance_DA
_geom_hbond_angle_DHA
O7 H7 O1 . .82 2.02 2.740(3) 145.9
O1 H1 O11 1_655 .82 2.08 2.883(3) 168.0
O8 H8 O4 1_556 .82 2.08 2.845(3) 154.1
O8 H8 O12 1_566 .82 2.64 3.075(3) 114.7
C6 H6B O9 1_455 .97 2.42 3.366(5) 166.0
C9 H9 O1 . .98 2.44 3.136(3) 127.7
C25 H19C O4 . .96 2.28 3.123(4) 145.7
C22 H20B O9 . .97 2.42 3.258(5) 143.6
C24 H27C O12 1_455 .96 2.48 3.443(6) 174.9

loop_
_geom_torsion_atom_site_label_1
_geom_torsion_atom_site_label_2
_geom_torsion_atom_site_label_3
_geom_torsion_atom_site_label_4
_geom_torsion
_geom_torsion_publ_flag
C11 C1 C2 O2 148.57(19) ?
C14 C1 C2 O2 37.9(3) ?
C15 C1 C2 O2 -86.3(2) ?
C11 C1 C2 C3 27.8(3) yes
C14 C1 C2 C3 -82.9(3) yes
C15 C1 C2 C3 152.90(19) yes
O2 C2 C3 C4 11.9(3) ?
C1 C2 C3 C4 130.6(2) yes
O2 C2 C3 C8 144.85(19) ?
C1 C2 C3 C8 -96.5(2) yes
C2 C3 C4 O3 -69.9(3) ?
C8 C3 C4 O3 157.9(2) ?
C2 C3 C4 C22 58.0(3) yes
C8 C3 C4 C22 -74.2(3) yes
C2 C3 C4 C5 159.8(2) yes
C8 C3 C4 C5 27.5(3) yes
O3 C4 C5 O4 119.6(2) ?
C22 C4 C5 O4 10.3(2) yes
C3 C4 C5 O4 -112.2(2) yes
O3 C4 C5 C6 -124.6(3) ?
C22 C4 C5 C6 126.1(3) yes
C3 C4 C5 C6 3.6(4) yes
O4 C5 C6 C7 104.3(3) yes
C4 C5 C6 C7 1.0(4) yes
C5 C6 C7 O5 -161.4(2) ?
C5 C6 C7 C8 -38.1(3) yes
O5 C7 C8 C25 61.6(3) ?
C6 C7 C8 C25 -56.7(3) ?
O5 C7 C8 C9 -58.1(3) ?
C6 C7 C8 C9 -176.44(19) yes
O5 C7 C8 C3 -175.52(18) ?
C6 C7 C8 C3 66.2(2) yes
C4 C3 C8 C7 -60.0(3) yes
C2 C3 C8 C7 165.76(19) yes
C4 C3 C8 C25 61.2(3) ?
C2 C3 C8 C25 -73.0(3) ?
C4 C3 C8 C9 177.9(2) yes
C2 C3 C8 C9 43.7(2) yes
C7 C8 C9 O6 55.0(3) ?
C25 C8 C9 O6 -67.9(2) ?
C3 C8 C9 O6 170.11(19) ?
C7 C8 C9 C10 -66.2(3) yes
C25 C8 C9 C10 170.9(2) ?
C3 C8 C9 C10 48.8(3) yes
O6 C9 C10 O7 58.3(2) ?
C8 C9 C10 O7 -178.7(2) ?
O6 C9 C10 C11 -176.2(2) ?
C8 C9 C10 C11 -53.1(3) yes
O7 C10 C11 C12 -89.4(3) ?
C9 C10 C11 C12 146.7(2) yes
O7 C10 C11 C1 90.1(3) ?
C9 C10 C11 C1 -33.9(3) yes
C14 C1 C11 C12 -11.9(3) yes
C15 C1 C11 C12 106.5(2) yes
C2 C1 C11 C12 -128.7(2) yes
C14 C1 C11 C10 168.6(2) yes
C15 C1 C11 C10 -73.0(3) yes
C2 C1 C11 C10 51.8(3) yes
C10 C11 C12 C13 -179.3(2) yes
C1 C11 C12 C13 1.2(3) yes
C10 C11 C12 C28 .7(4) ?
C1 C11 C12 C28 -178.8(3) ?
C11 C12 C13 O8 127.6(2) ?
C28 C12 C13 O8 -52.4(3) ?
C11 C12 C13 C14 10.4(3) yes
C28 C12 C13 C14 -169.6(3) ?
O8 C13 C14 C1 -136.8(2) ?
C12 C13 C14 C1 -17.7(3) yes
C11 C1 C14 C13 17.9(3) yes
C15 C1 C14 C13 -100.9(3) yes
C2 C1 C14 C13 135.0(2) yes
C11 C1 C15 O1 56.1(2) ?
C14 C1 C15 O1 168.1(2) ?
C2 C1 C15 O1 -68.3(2) ?
C11 C1 C15 C16 -60.9(3) ?
C14 C1 C15 C16 51.1(3) ?
C2 C1 C15 C16 174.7(2) ?
C11 C1 C15 C17 175.3(2) ?
C14 C1 C15 C17 -72.8(3) ?
C2 C1 C15 C17 50.8(3) ?
O3 C4 C22 O4 -123.7(2) ?
C5 C4 C22 O4 -10.4(2) yes
C3 C4 C22 O4 108.8(3) yes
O9 C18 O2 C2 1.5(4) ?
C19 C18 O2 C2 -177.9(3) ?
C3 C2 O2 C18 -106.6(3) ?
C1 C2 O2 C18 132.7(2) ?
O10 C20 O3 C4 2.1(4) ?
C21 C20 O3 C4 -178.0(2) ?
C22 C4 O3 C20 147.4(2) ?
C5 C4 O3 C20 53.8(3) ?
C3 C4 O3 C20 -78.6(3) ?
C4 C22 O4 C5 11.0(2) yes
C6 C5 O4 C22 -132.9(3) yes
C4 C5 O4 C22 -10.8(2) yes
O11 C23 O5 C7 -4.8(4) ?
C24 C23 O5 C7 176.8(3) ?
C6 C7 O5 C23 -119.3(3) ?
C8 C7 O5 C23 116.7(3) ?
O12 C26 O6 C9 -5.5(4) ?
C27 C26 O6 C9 175.7(3) ?
C10 C9 O6 C26 -110.8(2) ?
C8 C9 O6 C26 118.9(2) ?

loop_
_cod_related_entry_id
_cod_related_entry_database
_cod_related_entry_code
1 ChemSpider 24731354
